data_7006143
loop_
_publ_author_name
'Boudalis, Athanassios K.'
'Aston, Robyn E.'
'Smith, Sarah J.'
'Mirams, Ruth E.'
'Riley, Mark J.'
'Schenk, Gerhard'
'Blackman, Allan G.'
'Hanton, Lyall R.'
'Gahan, Lawrence R.'

_publ_section_title
;
 Synthesis and characterization of the tetranuclear iron(III) complex
 of a new asymmetric multidentate ligand. A structural model for purple
 acid phosphatases.
;
_journal_issue 44
_journal_name_full 'Dalton transactions (Cambridge, England : 2003)'
_journal_page_first 5132
_journal_page_last 5139
_journal_paper_doi 10.1039/b709293h
_journal_year 2007
_chemical_formula_sum 'C52 H69 Cl Fe4 N6 O25'
_chemical_formula_weight 1436.96
_chemical_name_systematic
;
?
;
_space_group_IT_number 14
_symmetry_cell_setting monoclinic
_symmetry_Int_Tables_number 14
_symmetry_space_group_name_Hall '-P 2ybc'
_symmetry_space_group_name_H-M 'P 1 21/c 1'
_atom_sites_solution_hydrogens geom
_atom_sites_solution_primary direct
_atom_sites_solution_secondary difmap
_audit_creation_method SHELXL-97
_cell_angle_alpha 90.000
_cell_angle_beta 111.076(5)
_cell_angle_gamma 90.000
_cell_formula_units_Z 4
_cell_length_a 22.667(5)
_cell_length_b 11.552(5)
_cell_length_c 24.952(5)
_cell_measurement_reflns_used 8495
_cell_measurement_temperature 89(2)
_cell_measurement_theta_max 26.25
_cell_measurement_theta_min 2.43
_cell_volume 6097(3)
_computing_cell_refinement 'Bruker SMART'
_computing_data_collection 'Bruker SMART'
_computing_data_reduction 'Bruker SAINT'
_computing_molecular_graphics 'Bruker SHELXTL'
_computing_publication_material 'Bruker SHELXTL'
_computing_structure_refinement 'SHELXL-97 (Sheldrick, 1997)'
_computing_structure_solution 'Bruker SHELXTL'
_diffrn_ambient_temperature 89(2)
_diffrn_measured_fraction_theta_full 0.952
_diffrn_measured_fraction_theta_max 0.856
_diffrn_measurement_device_type 'CCD area detector'
_diffrn_measurement_method 'phi and omega scans'
_diffrn_radiation_monochromator graphite
_diffrn_radiation_source 'fine-focus sealed tube'
_diffrn_radiation_type MoK\a
_diffrn_radiation_wavelength 0.71069
_diffrn_reflns_av_R_equivalents 0.0500
_diffrn_reflns_av_sigmaI/netI 0.0459
_diffrn_reflns_limit_h_max 27
_diffrn_reflns_limit_h_min -25
_diffrn_reflns_limit_k_max 14
_diffrn_reflns_limit_k_min -12
_diffrn_reflns_limit_l_max 25
_diffrn_reflns_limit_l_min -27
_diffrn_reflns_number 56356
_diffrn_reflns_theta_full 25.00
_diffrn_reflns_theta_max 26.48
_diffrn_reflns_theta_min 1.75
_exptl_absorpt_coefficient_mu 1.063
_exptl_absorpt_correction_T_max 0.9500
_exptl_absorpt_correction_T_min 0.6464
_exptl_absorpt_correction_type multi-scan
_exptl_absorpt_process_details 'Bruker SADABS, 1996'
_exptl_crystal_colour 'dark red'
_exptl_crystal_density_diffrn 1.555
_exptl_crystal_density_method 'not measured'
_exptl_crystal_description plate
_exptl_crystal_F_000 2936
_exptl_crystal_size_max 0.33
_exptl_crystal_size_mid 0.09
_exptl_crystal_size_min 0.05
_refine_diff_density_max 1.118
_refine_diff_density_min -0.740
_refine_diff_density_rms 0.117
_refine_ls_extinction_method none
_refine_ls_goodness_of_fit_ref 1.117
_refine_ls_hydrogen_treatment mixed
_refine_ls_matrix_type full
_refine_ls_number_parameters 845
_refine_ls_number_reflns 10796
_refine_ls_number_restraints 0
_refine_ls_restrained_S_all 1.117
_refine_ls_R_factor_all 0.0840
_refine_ls_R_factor_gt 0.0585
_refine_ls_shift/su_max 0.001
_refine_ls_shift/su_mean 0.000
_refine_ls_structure_factor_coef Fsqd
_refine_ls_weighting_details 'calc w=1/[\s^2^(Fo^2^)+(0.0366P)^2^+45.6250P] where P=(Fo^2^+2Fc^2^)/3'
_refine_ls_weighting_scheme calc
_refine_ls_wR_factor_gt 0.1447
_refine_ls_wR_factor_ref 0.1608
_reflns_number_gt 8225
_reflns_number_total 10796
_reflns_threshold_expression >2sigma(I)
_cod_data_source_file b709293h.txt
_cod_data_source_block lg01
_cod_depositor_comments
;
The following automatic conversions were performed:
'_symmetry_cell_setting' value 'Monoclinic' changed to 'monoclinic'
according to '/home/saulius/struct/CIF-dictionaries/cif_core.dic'
dictionary named 'cif_core.dic' version 2.4.1 from 2010-06-29.

Automatic conversion script
Id: cif_fix_enum 1527 2010-12-29 10:47:43Z saulius 
;
_cod_original_sg_symbol_H-M P2(1)/c
_cod_database_code 7006143

loop_
_symmetry_equiv_pos_as_xyz
'x, y, z'
'-x, y+1/2, -z+1/2'
'-x, -y, -z'
'x, -y-1/2, z-1/2'

loop_
_atom_site_label
_atom_site_type_symbol
_atom_site_fract_x
_atom_site_fract_y
_atom_site_fract_z
_atom_site_U_iso_or_equiv
_atom_site_adp_type
_atom_site_occupancy
_atom_site_symmetry_multiplicity
_atom_site_calc_flag
_atom_site_refinement_flags
_atom_site_disorder_assembly
_atom_site_disorder_group
Fe1 Fe 0.69260(4) 0.21974(6) 0.35342(3) 0.01845(19) Uani 1 1 d . . .
Fe3 Fe 0.85078(3) 0.45046(7) 0.29695(3) 0.01900(19) Uani 1 1 d . . .
Fe4 Fe 0.68554(3) 0.38817(7) 0.23431(3) 0.01830(19) Uani 1 1 d . . .
Fe2 Fe 0.85634(4) 0.29353(7) 0.42371(3) 0.02134(19) Uani 1 1 d . . .
Cl5 Cl 0.80280(8) 0.85750(14) 0.53731(7) 0.0379(4) Uani 1 1 d . . .
O12 O 0.83131(17) 0.3418(3) 0.22953(16) 0.0235(9) Uani 1 1 d . . .
O4 O 0.75021(18) 0.0822(3) 0.36078(16) 0.0245(9) Uani 1 1 d . . .
O3 O 0.62149(17) 0.1424(3) 0.29501(15) 0.0210(8) Uani 1 1 d . . .
O2 O 0.5596(2) 0.3854(4) 0.40143(18) 0.0335(10) Uani 1 1 d . . .
O13 O 0.72766(17) 0.3026(3) 0.18858(16) 0.0226(8) Uani 1 1 d . . .
O10 O 0.92831(19) 0.7399(3) 0.38470(17) 0.0288(9) Uani 1 1 d . . .
O6 O 0.76808(16) 0.2867(3) 0.42439(15) 0.0197(8) Uani 1 1 d . . .
O1 O 0.63422(17) 0.3460(3) 0.36514(16) 0.0231(8) Uani 1 1 d . . .
O7 O 0.9468(2) 0.3135(4) 0.4257(2) 0.0309(11) Uani 1 1 d . . .
O15 O 0.60830(18) 0.2807(4) 0.2040(2) 0.0231(9) Uani 1 1 d . . .
O9 O 0.87219(17) 0.5788(3) 0.35513(16) 0.0225(8) Uani 1 1 d . . .
O16 O 0.71369(16) 0.3079(3) 0.30151(15) 0.0202(8) Uani 1 1 d . . .
O5 O 0.85257(18) 0.1264(3) 0.40576(17) 0.0259(9) Uani 1 1 d . . .
N4 N 0.8773(2) 0.5862(4) 0.24888(19) 0.0185(10) Uani 1 1 d . . .
O11 O 0.93765(17) 0.3965(3) 0.32339(16) 0.0244(9) Uani 1 1 d . . .
O14 O 0.75786(16) 0.5057(3) 0.26143(16) 0.0212(8) Uani 1 1 d . . .
O21 O 0.93959(19) 0.7240(4) 0.49626(18) 0.0342(10) Uani 1 1 d . . .
N6 N 0.6420(2) 0.4997(4) 0.15878(18) 0.0196(10) Uani 1 1 d . . .
O8 O 0.82919(19) 0.3499(3) 0.34782(17) 0.0233(9) Uani 1 1 d . . .
O17 O 0.7924(2) 0.9567(4) 0.5672(2) 0.0452(12) Uani 1 1 d . A .
C36 C 0.8195(2) 0.6316(5) 0.2021(2) 0.0206(12) Uani 1 1 d . . .
H36A H 0.8322 0.6871 0.1792 0.025 Uiso 1 1 calc R . .
H36B H 0.7982 0.5681 0.1772 0.025 Uiso 1 1 calc R . .
N1 N 0.6568(2) 0.1355(4) 0.41520(19) 0.0221(10) Uani 1 1 d . . .
C37 C 0.7742(2) 0.6884(5) 0.2252(2) 0.0189(11) Uani 1 1 d . . .
N3 N 0.8955(2) 0.2536(4) 0.5128(2) 0.0220(10) Uani 1 1 d . . .
C17 C 0.7497(3) 0.3406(5) 0.4644(2) 0.0227(12) Uani 1 1 d . . .
N2 N 0.8660(2) 0.4638(4) 0.4618(2) 0.0238(10) Uani 1 1 d . . .
H2 H 0.8862 0.5078 0.4434 0.029 Uiso 1 1 calc R . .
C28 C 0.9810(3) 0.4893(5) 0.2593(2) 0.0216(12) Uani 1 1 d . . .
C42 C 0.7005(2) 0.6703(5) 0.2746(2) 0.0204(12) Uani 1 1 d . . .
C21 C 0.9283(3) 0.3282(5) 0.6077(2) 0.0231(12) Uani 1 1 d . . .
H21 H 0.9371 0.3917 0.6322 0.028 Uiso 1 1 calc R . .
C2 C 0.6038(3) -0.0249(5) 0.3458(2) 0.0217(12) Uani 1 1 d . . .
C41 C 0.6866(2) 0.7880(5) 0.2649(2) 0.0220(12) Uani 1 1 d . . .
H41 H 0.6574 0.8215 0.2786 0.026 Uiso 1 1 calc R . .
C39 C 0.7152(3) 0.8565(5) 0.2352(2) 0.0216(12) Uani 1 1 d . . .
C33 C 0.9867(3) 0.4195(5) 0.3066(2) 0.0223(12) Uani 1 1 d . . .
C13 C 0.6982(3) 0.4533(6) 0.5366(3) 0.0347(15) Uani 1 1 d . . .
C11 C 0.7139(3) 0.2782(5) 0.4901(2) 0.0237(12) Uani 1 1 d . . .
C46 C 0.6009(3) 0.5791(5) 0.1644(2) 0.0234(12) Uani 1 1 d . . .
N5 N 0.6278(2) 0.5066(4) 0.26245(19) 0.0205(10) Uani 1 1 d . . .
H5A H 0.6085 0.4635 0.2819 0.025 Uiso 1 1 calc R . .
C32 C 1.0463(3) 0.3743(5) 0.3392(3) 0.0246(13) Uani 1 1 d . . .
H32 H 1.0506 0.3263 0.3703 0.030 Uiso 1 1 calc R . .
C38 C 0.7585(2) 0.8048(5) 0.2157(2) 0.0206(12) Uani 1 1 d . . .
H38 H 0.7778 0.8492 0.1957 0.025 Uiso 1 1 calc R . .
C49 C 0.6443(3) 0.5999(5) 0.0764(3) 0.0322(14) Uani 1 1 d . . .
H49 H 0.6599 0.6053 0.0467 0.039 Uiso 1 1 calc R . .
C16 C 0.7644(3) 0.4567(5) 0.4787(2) 0.0228(12) Uani 1 1 d . . .
C47 C 0.5800(3) 0.6704(5) 0.1265(3) 0.0295(14) Uani 1 1 d . . .
H47 H 0.5519 0.7244 0.1314 0.035 Uiso 1 1 calc R . .
C34 C 0.9101(3) 0.6782(5) 0.2904(2) 0.0231(12) Uani 1 1 d . . .
H34A H 0.8937 0.7529 0.2739 0.028 Uiso 1 1 calc R . .
H34B H 0.9548 0.6765 0.2961 0.028 Uiso 1 1 calc R . .
C31 C 1.0988(3) 0.4007(5) 0.3254(3) 0.0305(14) Uani 1 1 d . . .
H31 H 1.1381 0.3709 0.3475 0.037 Uiso 1 1 calc R . .
C27 C 0.9186(2) 0.5371(5) 0.2197(2) 0.0215(12) Uani 1 1 d . . .
H27A H 0.9270 0.5972 0.1962 0.026 Uiso 1 1 calc R . .
H27B H 0.8957 0.4758 0.1942 0.026 Uiso 1 1 calc R . .
O23 O 0.5298(3) 0.2263(5) 0.0956(2) 0.0560(14) Uani 1 1 d . . .
C6 C 0.5524(3) -0.0045(5) 0.2431(3) 0.0235(12) Uani 1 1 d . . .
H6 H 0.5444 0.0386 0.2098 0.028 Uiso 1 1 calc R . .
C18 C 0.8045(3) 0.5219(5) 0.4520(3) 0.0273(13) Uani 1 1 d . . .
H18A H 0.7815 0.5290 0.4110 0.033 Uiso 1 1 calc R . .
H18B H 0.8123 0.5993 0.4681 0.033 Uiso 1 1 calc R . .
C44 C 0.6665(3) 0.5946(5) 0.3032(2) 0.0216(12) Uani 1 1 d . . .
H44A H 0.6970 0.5564 0.3361 0.026 Uiso 1 1 calc R . .
H44B H 0.6394 0.6420 0.3167 0.026 Uiso 1 1 calc R . .
C35 C 0.9031(3) 0.6673(5) 0.3477(2) 0.0217(12) Uani 1 1 d . . .
C50 C 0.6635(3) 0.5125(5) 0.1157(2) 0.0253(13) Uani 1 1 d . . .
H50 H 0.6929 0.4594 0.1124 0.030 Uiso 1 1 calc R . .
C20 C 0.9098(2) 0.3441(5) 0.5495(2) 0.0209(12) Uani 1 1 d . . .
C15 C 0.7389(3) 0.5118(5) 0.5148(3) 0.0309(14) Uani 1 1 d . . .
H15 H 0.7489 0.5889 0.5247 0.037 Uiso 1 1 calc R . .
C7 C 0.5936(2) 0.0395(5) 0.2955(2) 0.0214(12) Uani 1 1 d . . .
O24 O 0.5114(3) 0.1166(5) -0.0096(2) 0.0571(15) Uani 1 1 d . . .
C12 C 0.6877(3) 0.3368(6) 0.5245(3) 0.0314(14) Uani 1 1 d . . .
H12 H 0.6622 0.2963 0.5401 0.038 Uiso 1 1 calc R . .
C10 C 0.7013(3) 0.1526(5) 0.4751(2) 0.0252(13) Uani 1 1 d . . .
H10A H 0.7409 0.1141 0.4800 0.030 Uiso 1 1 calc R . .
H10B H 0.6837 0.1172 0.5013 0.030 Uiso 1 1 calc R . .
C1 C 0.6488(3) 0.0082(5) 0.4047(2) 0.0263(13) Uani 1 1 d . . .
H1A H 0.6339 -0.0255 0.4331 0.032 Uiso 1 1 calc R . .
H1B H 0.6899 -0.0254 0.4104 0.032 Uiso 1 1 calc R . .
C3 C 0.5731(3) -0.1312(5) 0.3416(3) 0.0254(13) Uani 1 1 d . . .
H3 H 0.5793 -0.1736 0.3749 0.031 Uiso 1 1 calc R . .
C5 C 0.5233(3) -0.1112(5) 0.2401(3) 0.0294(14) Uani 1 1 d . . .
H5 H 0.4968 -0.1396 0.2048 0.035 Uiso 1 1 calc R . .
C48 C 0.6014(3) 0.6805(6) 0.0815(3) 0.0351(15) Uani 1 1 d . . .
H48 H 0.5872 0.7403 0.0550 0.042 Uiso 1 1 calc R . .
C45 C 0.5772(2) 0.5573(5) 0.2125(2) 0.0228(12) Uani 1 1 d . . .
H45A H 0.5630 0.6295 0.2237 0.027 Uiso 1 1 calc R . .
H45B H 0.5414 0.5047 0.1996 0.027 Uiso 1 1 calc R . .
C30 C 1.0932(3) 0.4704(5) 0.2793(3) 0.0315(14) Uani 1 1 d . . .
H30 H 1.1286 0.4881 0.2703 0.038 Uiso 1 1 calc R . .
C9 C 0.5972(3) 0.3183(5) 0.3915(2) 0.0240(13) Uani 1 1 d . . .
C24 C 0.9005(3) 0.1473(5) 0.5347(2) 0.0257(13) Uani 1 1 d . . .
H24 H 0.8904 0.0849 0.5094 0.031 Uiso 1 1 calc R . .
C4 C 0.5337(3) -0.1752(5) 0.2894(3) 0.0291(14) Uani 1 1 d . . .
H4 H 0.5145 -0.2470 0.2875 0.035 Uiso 1 1 calc R . .
C25 C 0.8082(3) 0.0573(5) 0.3803(2) 0.0263(13) Uani 1 1 d . . .
C52 C 0.7989(3) 0.2066(6) 0.1543(3) 0.0333(15) Uani 1 1 d . . .
H52A H 0.7973 0.2469 0.1202 0.050 Uiso 1 1 calc R . .
H52B H 0.7677 0.1462 0.1443 0.050 Uiso 1 1 calc R . .
H52C H 0.8401 0.1735 0.1726 0.050 Uiso 1 1 calc R . .
C23 C 0.9197(3) 0.1246(5) 0.5920(2) 0.0275(13) Uani 1 1 d . . .
H23 H 0.9232 0.0488 0.6053 0.033 Uiso 1 1 calc R . .
O22 O 0.4195(3) 0.1157(5) 0.0945(3) 0.0749(19) Uani 1 1 d . . .
O25 O 0.4910(4) 0.4510(7) 0.0469(4) 0.110(3) Uani 1 1 d . . .
C51 C 0.7855(3) 0.2898(5) 0.1946(2) 0.0216(12) Uani 1 1 d . . .
C29 C 1.0348(3) 0.5140(5) 0.2465(3) 0.0262(13) Uani 1 1 d . . .
H29 H 1.0312 0.5609 0.2152 0.031 Uiso 1 1 calc R . .
C40 C 0.6997(3) 0.9838(5) 0.2248(3) 0.0282(13) Uani 1 1 d . . .
H40A H 0.7293 1.0199 0.2106 0.042 Uiso 1 1 calc R . .
H40B H 0.7021 1.0200 0.2602 0.042 Uiso 1 1 calc R . .
H40C H 0.6577 0.9924 0.1971 0.042 Uiso 1 1 calc R . .
C8 C 0.5961(3) 0.1924(5) 0.4077(3) 0.0266(13) Uani 1 1 d . . .
H8A H 0.5878 0.1870 0.4432 0.032 Uiso 1 1 calc R . .
H8B H 0.5622 0.1528 0.3779 0.032 Uiso 1 1 calc R . .
C43 C 0.7447(3) 0.6215(5) 0.2544(2) 0.0212(12) Uani 1 1 d . . .
C26 C 0.8270(3) -0.0654(6) 0.3726(3) 0.048(2) Uani 1 1 d . . .
H26A H 0.7980 -0.1185 0.3797 0.072 Uiso 1 1 calc R . .
H26B H 0.8690 -0.0801 0.3992 0.072 Uiso 1 1 calc R . .
H26C H 0.8259 -0.0754 0.3341 0.072 Uiso 1 1 calc R . .
C22 C 0.9338(3) 0.2169(5) 0.6299(3) 0.0302(14) Uani 1 1 d . . .
H22 H 0.9466 0.2046 0.6693 0.036 Uiso 1 1 calc R . .
C19 C 0.9079(3) 0.4616(5) 0.5228(2) 0.0268(13) Uani 1 1 d . . .
H19A H 0.8931 0.5181 0.5439 0.032 Uiso 1 1 calc R . .
H19B H 0.9503 0.4834 0.5259 0.032 Uiso 1 1 calc R . .
C14 C 0.6662(3) 0.5179(7) 0.5716(3) 0.0455(18) Uani 1 1 d . . .
H14A H 0.6258 0.5457 0.5466 0.068 Uiso 1 1 calc R . .
H14B H 0.6921 0.5822 0.5907 0.068 Uiso 1 1 calc R . .
H14C H 0.6606 0.4667 0.5997 0.068 Uiso 1 1 calc R . .
O18 O 0.8302(6) 0.7622(8) 0.5724(4) 0.061(4) Uani 0.64(2) 1 d P A 1
O19 O 0.7402(5) 0.8153(8) 0.4965(5) 0.054(3) Uani 0.64(2) 1 d P A 1
O20 O 0.8365(8) 0.8919(9) 0.5015(7) 0.099(8) Uani 0.64(2) 1 d P A 1
O18' O 0.7846(15) 0.7684(17) 0.5686(10) 0.077(8) Uani 0.36(2) 1 d P A 2
O19' O 0.7729(16) 0.854(3) 0.4838(7) 0.103(13) Uani 0.36(2) 1 d P A 2
O20' O 0.8726(7) 0.8525(15) 0.5566(11) 0.065(9) Uani 0.36(2) 1 d P A 2
H105 H 0.791(3) 0.336(5) 0.333(2) 0.014(15) Uiso 1 1 d . . .
H104 H 0.587(3) 0.255(5) 0.168(3) 0.015(15) Uiso 1 1 d . . .
H103 H 0.610(3) 0.237(6) 0.230(3) 0.04(2) Uiso 1 1 d . . .
H102 H 0.944(3) 0.337(6) 0.386(3) 0.043(19) Uiso 1 1 d . . .
H101 H 0.975(4) 0.302(7) 0.449(3) 0.05(3) Uiso 1 1 d . . .

loop_
_atom_site_aniso_label
_atom_site_aniso_U_11
_atom_site_aniso_U_22
_atom_site_aniso_U_33
_atom_site_aniso_U_23
_atom_site_aniso_U_13
_atom_site_aniso_U_12
Fe1 0.0183(4) 0.0185(4) 0.0198(4) 0.0006(3) 0.0084(3) 0.0003(3)
Fe3 0.0149(4) 0.0231(4) 0.0200(4) 0.0016(3) 0.0075(3) 0.0007(3)
Fe4 0.0145(4) 0.0205(4) 0.0214(4) 0.0018(3) 0.0084(3) 0.0014(3)
Fe2 0.0190(4) 0.0235(4) 0.0208(4) 0.0020(3) 0.0063(3) 0.0003(3)
Cl5 0.0385(9) 0.0330(8) 0.0477(11) 0.0082(7) 0.0222(8) 0.0064(7)
O12 0.018(2) 0.029(2) 0.024(2) -0.0030(17) 0.0078(17) 0.0000(16)
O4 0.025(2) 0.022(2) 0.026(2) 0.0005(16) 0.0090(18) 0.0076(16)
O3 0.021(2) 0.023(2) 0.020(2) 0.0000(16) 0.0083(17) -0.0026(16)
O2 0.033(2) 0.037(2) 0.038(3) 0.000(2) 0.022(2) 0.0107(19)
O13 0.021(2) 0.028(2) 0.022(2) -0.0008(16) 0.0115(17) 0.0021(16)
O10 0.031(2) 0.029(2) 0.030(2) -0.0070(18) 0.0160(19) -0.0008(18)
O6 0.0186(19) 0.022(2) 0.019(2) -0.0016(15) 0.0076(16) 0.0006(15)
O1 0.024(2) 0.023(2) 0.024(2) 0.0018(16) 0.0112(18) 0.0029(16)
O7 0.018(2) 0.048(3) 0.024(3) 0.011(2) 0.003(2) 0.0038(19)
O15 0.021(2) 0.026(2) 0.023(2) 0.0031(19) 0.0086(19) -0.0036(17)
O9 0.021(2) 0.028(2) 0.021(2) 0.0010(16) 0.0112(17) -0.0012(16)
O16 0.0177(19) 0.024(2) 0.021(2) -0.0002(16) 0.0089(16) -0.0031(15)
O5 0.024(2) 0.027(2) 0.026(2) -0.0006(17) 0.0089(18) 0.0052(17)
N4 0.014(2) 0.023(2) 0.019(2) 0.0004(18) 0.0064(19) 0.0019(18)
O11 0.017(2) 0.033(2) 0.024(2) 0.0032(17) 0.0079(17) 0.0005(16)
O14 0.0164(19) 0.024(2) 0.026(2) -0.0003(16) 0.0105(17) -0.0029(15)
O21 0.027(2) 0.043(3) 0.030(2) 0.0055(19) 0.0064(19) 0.0010(19)
N6 0.020(2) 0.024(2) 0.016(2) -0.0014(19) 0.008(2) -0.0033(19)
O8 0.016(2) 0.030(2) 0.025(2) 0.0018(17) 0.0080(18) -0.0016(17)
O17 0.051(3) 0.048(3) 0.043(3) 0.003(2) 0.023(2) 0.009(2)
C36 0.021(3) 0.024(3) 0.018(3) 0.001(2) 0.009(2) 0.000(2)
N1 0.026(3) 0.023(2) 0.019(2) 0.0015(19) 0.010(2) 0.0017(19)
C37 0.017(3) 0.025(3) 0.015(3) 0.003(2) 0.006(2) 0.002(2)
N3 0.022(2) 0.023(2) 0.022(3) 0.0012(19) 0.010(2) -0.0020(19)
C17 0.020(3) 0.031(3) 0.014(3) 0.001(2) 0.002(2) 0.003(2)
N2 0.021(2) 0.026(3) 0.023(3) 0.002(2) 0.006(2) -0.0034(19)
C28 0.020(3) 0.021(3) 0.025(3) -0.006(2) 0.010(2) -0.001(2)
C42 0.018(3) 0.027(3) 0.016(3) -0.002(2) 0.006(2) -0.001(2)
C21 0.019(3) 0.028(3) 0.024(3) -0.006(2) 0.010(2) -0.009(2)
C2 0.022(3) 0.022(3) 0.024(3) -0.004(2) 0.012(3) 0.000(2)
C41 0.015(3) 0.026(3) 0.024(3) -0.005(2) 0.007(2) 0.000(2)
C39 0.018(3) 0.026(3) 0.020(3) -0.003(2) 0.006(2) 0.000(2)
C33 0.021(3) 0.021(3) 0.028(3) -0.007(2) 0.012(3) -0.002(2)
C13 0.033(4) 0.043(4) 0.028(4) -0.009(3) 0.011(3) 0.004(3)
C11 0.023(3) 0.028(3) 0.020(3) -0.003(2) 0.006(2) -0.001(2)
C46 0.016(3) 0.024(3) 0.030(3) -0.001(2) 0.008(3) -0.002(2)
N5 0.021(2) 0.019(2) 0.027(3) 0.0061(19) 0.015(2) 0.0010(18)
C32 0.021(3) 0.023(3) 0.029(3) -0.007(2) 0.009(3) 0.001(2)
C38 0.019(3) 0.022(3) 0.022(3) 0.004(2) 0.009(2) -0.002(2)
C49 0.032(3) 0.038(4) 0.028(3) 0.008(3) 0.014(3) 0.000(3)
C16 0.022(3) 0.025(3) 0.019(3) 0.000(2) 0.004(2) 0.001(2)
C47 0.025(3) 0.027(3) 0.040(4) 0.007(3) 0.015(3) 0.002(2)
C34 0.019(3) 0.024(3) 0.026(3) -0.002(2) 0.008(2) -0.001(2)
C31 0.020(3) 0.032(3) 0.043(4) -0.005(3) 0.014(3) 0.008(2)
C27 0.019(3) 0.025(3) 0.025(3) -0.004(2) 0.013(2) 0.001(2)
O23 0.060(3) 0.065(4) 0.043(3) -0.018(3) 0.019(3) -0.010(3)
C6 0.021(3) 0.025(3) 0.027(3) -0.002(2) 0.011(3) 0.004(2)
C18 0.026(3) 0.022(3) 0.032(3) 0.003(2) 0.008(3) 0.001(2)
C44 0.019(3) 0.025(3) 0.024(3) 0.000(2) 0.012(2) 0.004(2)
C35 0.019(3) 0.026(3) 0.021(3) -0.001(2) 0.009(2) 0.007(2)
C50 0.024(3) 0.032(3) 0.021(3) 0.002(2) 0.009(3) 0.003(2)
C20 0.013(3) 0.025(3) 0.025(3) 0.001(2) 0.008(2) 0.000(2)
C15 0.038(4) 0.025(3) 0.027(3) -0.007(3) 0.008(3) 0.001(3)
C7 0.014(3) 0.024(3) 0.028(3) 0.000(2) 0.009(2) 0.004(2)
O24 0.071(4) 0.056(3) 0.062(4) 0.014(3) 0.045(3) 0.016(3)
C12 0.032(3) 0.038(4) 0.027(3) -0.001(3) 0.015(3) 0.000(3)
C10 0.029(3) 0.030(3) 0.020(3) 0.004(2) 0.014(3) 0.001(2)
C1 0.033(3) 0.023(3) 0.024(3) 0.002(2) 0.012(3) -0.002(2)
C3 0.023(3) 0.023(3) 0.036(4) 0.002(2) 0.018(3) 0.003(2)
C5 0.019(3) 0.031(3) 0.041(4) -0.008(3) 0.014(3) -0.003(2)
C48 0.037(4) 0.033(4) 0.038(4) 0.015(3) 0.017(3) 0.002(3)
C45 0.017(3) 0.019(3) 0.034(3) 0.003(2) 0.012(3) 0.002(2)
C30 0.021(3) 0.038(4) 0.042(4) -0.005(3) 0.018(3) 0.001(3)
C9 0.022(3) 0.031(3) 0.019(3) 0.000(2) 0.007(3) 0.000(2)
C24 0.028(3) 0.024(3) 0.024(3) 0.000(2) 0.009(3) -0.003(2)
C4 0.020(3) 0.025(3) 0.047(4) -0.005(3) 0.019(3) -0.004(2)
C25 0.035(4) 0.022(3) 0.023(3) 0.000(2) 0.012(3) 0.007(3)
C52 0.031(3) 0.041(4) 0.033(4) -0.009(3) 0.017(3) 0.000(3)
C23 0.030(3) 0.026(3) 0.025(3) 0.002(2) 0.008(3) -0.003(2)
O22 0.091(5) 0.048(3) 0.110(5) -0.024(3) 0.066(4) -0.020(3)
O25 0.104(6) 0.100(6) 0.114(6) -0.005(5) 0.025(5) -0.017(5)
C51 0.023(3) 0.022(3) 0.022(3) 0.005(2) 0.010(3) 0.004(2)
C29 0.025(3) 0.029(3) 0.031(3) -0.005(3) 0.017(3) -0.003(2)
C40 0.031(3) 0.029(3) 0.030(3) 0.001(3) 0.017(3) 0.003(3)
C8 0.024(3) 0.031(3) 0.028(3) -0.001(3) 0.014(3) -0.003(2)
C43 0.020(3) 0.017(3) 0.025(3) 0.002(2) 0.006(2) 0.004(2)
C26 0.042(4) 0.034(4) 0.051(5) -0.015(3) -0.003(4) 0.014(3)
C22 0.027(3) 0.039(4) 0.023(3) 0.006(3) 0.008(3) -0.004(3)
C19 0.025(3) 0.031(3) 0.022(3) -0.001(2) 0.004(3) -0.006(2)
C14 0.046(4) 0.050(4) 0.045(4) -0.016(3) 0.023(4) 0.002(3)
O18 0.064(8) 0.041(5) 0.053(6) 0.005(4) -0.009(5) 0.018(5)
O19 0.042(6) 0.050(6) 0.057(7) -0.008(5) 0.001(5) 0.005(4)
O20 0.179(18) 0.046(6) 0.150(16) -0.036(7) 0.154(16) -0.053(8)
O18' 0.10(2) 0.046(11) 0.092(15) -0.001(10) 0.041(15) -0.025(12)
O19' 0.12(3) 0.16(3) 0.009(9) 0.027(11) 0.006(12) 0.08(2)
O20' 0.039(9) 0.048(11) 0.11(2) -0.023(11) 0.034(10) 0.013(7)

loop_
_atom_type_symbol
_atom_type_description
_atom_type_scat_dispersion_real
_atom_type_scat_dispersion_imag
_atom_type_scat_source
C C 0.0033 0.0016 'International Tables Vol C Tables 4.2.6.8 and 6.1.1.4'
H H 0.0000 0.0000 'International Tables Vol C Tables 4.2.6.8 and 6.1.1.4'
N N 0.0061 0.0033 'International Tables Vol C Tables 4.2.6.8 and 6.1.1.4'
O O 0.0106 0.0060 'International Tables Vol C Tables 4.2.6.8 and 6.1.1.4'
Cl Cl 0.1484 0.1585 'International Tables Vol C Tables 4.2.6.8 and 6.1.1.4'
Fe Fe 0.3463 0.8444 'International Tables Vol C Tables 4.2.6.8 and 6.1.1.4'

loop_
_geom_angle_atom_site_label_1
_geom_angle_atom_site_label_2
_geom_angle_atom_site_label_3
_geom_angle
_geom_angle_site_symmetry_1
_geom_angle_site_symmetry_3
_geom_angle_publ_flag
O16 Fe1 O3 94.67(16) . . ?
O16 Fe1 O4 100.15(16) . . ?
O3 Fe1 O4 92.36(16) . . ?
O16 Fe1 O1 92.89(16) . . ?
O3 Fe1 O1 91.71(15) . . ?
O4 Fe1 O1 165.97(15) . . ?
O16 Fe1 O6 92.88(15) . . ?
O3 Fe1 O6 172.30(15) . . ?
O4 Fe1 O6 84.82(15) . . ?
O1 Fe1 O6 89.41(15) . . ?
O16 Fe1 N1 171.14(17) . . ?
O3 Fe1 N1 84.71(16) . . ?
O4 Fe1 N1 88.71(16) . . ?
O1 Fe1 N1 78.30(16) . . ?
O6 Fe1 N1 88.06(16) . . ?
O8 Fe3 O11 92.87(17) . . ?
O8 Fe3 O9 91.22(16) . . ?
O11 Fe3 O9 92.25(16) . . ?
O8 Fe3 O12 98.30(17) . . ?
O11 Fe3 O12 88.55(16) . . ?
O9 Fe3 O12 170.39(16) . . ?
O8 Fe3 O14 90.42(16) . . ?
O11 Fe3 O14 174.95(16) . . ?
O9 Fe3 O14 91.51(15) . . ?
O12 Fe3 O14 87.19(15) . . ?
O8 Fe3 N4 171.08(17) . . ?
O11 Fe3 N4 88.33(16) . . ?
O9 Fe3 N4 79.90(16) . . ?
O12 Fe3 N4 90.55(16) . . ?
O14 Fe3 N4 89.01(15) . . ?
O16 Fe4 O13 101.15(16) . . ?
O16 Fe4 O14 93.40(16) . . ?
O13 Fe4 O14 91.53(15) . . ?
O16 Fe4 O15 90.08(17) . . ?
O13 Fe4 O15 90.57(16) . . ?
O14 Fe4 O15 175.52(16) . . ?
O16 Fe4 N5 94.31(17) . . ?
O13 Fe4 N5 164.49(16) . . ?
O14 Fe4 N5 88.82(16) . . ?
O15 Fe4 N5 88.09(17) . . ?
O16 Fe4 N6 171.06(16) . . ?
O13 Fe4 N6 87.72(16) . . ?
O14 Fe4 N6 87.39(16) . . ?
O15 Fe4 N6 88.74(17) . . ?
N5 Fe4 N6 76.80(16) . . ?
O8 Fe2 O5 97.95(17) . . ?
O8 Fe2 O6 93.21(16) . . ?
O5 Fe2 O6 90.07(15) . . ?
O8 Fe2 O7 87.01(19) . . ?
O5 Fe2 O7 94.40(18) . . ?
O6 Fe2 O7 175.45(18) . . ?
O8 Fe2 N3 171.15(18) . . ?
O5 Fe2 N3 89.58(17) . . ?
O6 Fe2 N3 91.42(16) . . ?
O7 Fe2 N3 87.79(19) . . ?
O8 Fe2 N2 94.11(18) . . ?
O5 Fe2 N2 167.93(17) . . ?
O6 Fe2 N2 88.64(16) . . ?
O7 Fe2 N2 86.81(18) . . ?
N3 Fe2 N2 78.45(17) . . ?
O19' Cl5 O18 125.9(14) . . ?
O19' Cl5 O20 63.2(16) . . ?
O18 Cl5 O20 113.2(8) . . ?
O19' Cl5 O17 116.6(11) . . ?
O18 Cl5 O17 114.9(5) . . ?
O20 Cl5 O17 109.2(4) . . ?
O19' Cl5 O18' 113.9(19) . . ?
O18 Cl5 O18' 41.3(10) . . ?
O20 Cl5 O18' 149.6(12) . . ?
O17 Cl5 O18' 99.0(9) . . ?
O19' Cl5 O20' 116.5(15) . . ?
O18 Cl5 O20' 65.6(9) . . ?
O20 Cl5 O20' 57.5(9) . . ?
O17 Cl5 O20' 102.6(7) . . ?
O18' Cl5 O20' 106.1(14) . . ?
O19' Cl5 O19 41.9(16) . . ?
O18 Cl5 O19 105.4(6) . . ?
O20 Cl5 O19 104.7(8) . . ?
O17 Cl5 O19 108.8(5) . . ?
O18' Cl5 O19 75.5(11) . . ?
O20' Cl5 O19 148.0(8) . . ?
C51 O12 Fe3 139.6(4) . . ?
C25 O4 Fe1 139.9(4) . . ?
C7 O3 Fe1 131.2(3) . . ?
C51 O13 Fe4 132.4(4) . . ?
C17 O6 Fe2 123.7(3) . . ?
C17 O6 Fe1 114.4(3) . . ?
Fe2 O6 Fe1 121.00(17) . . ?
C9 O1 Fe1 118.0(4) . . ?
C35 O9 Fe3 119.0(3) . . ?
Fe4 O16 Fe1 146.8(2) . . ?
C25 O5 Fe2 133.9(4) . . ?
C34 N4 C27 111.6(4) . . ?
C34 N4 C36 111.7(4) . . ?
C27 N4 C36 106.3(4) . . ?
C34 N4 Fe3 107.4(3) . . ?
C27 N4 Fe3 109.9(3) . . ?
C36 N4 Fe3 109.9(3) . . ?
C33 O11 Fe3 132.9(4) . . ?
C43 O14 Fe4 119.6(3) . . ?
C43 O14 Fe3 119.9(3) . . ?
Fe4 O14 Fe3 120.52(18) . . ?
C50 N6 C46 118.2(5) . . ?
C50 N6 Fe4 124.8(4) . . ?
C46 N6 Fe4 115.0(4) . . ?
Fe2 O8 Fe3 144.0(2) . . ?
C37 C36 N4 112.5(4) . . ?
C8 N1 C10 109.4(4) . . ?
C8 N1 C1 111.6(4) . . ?
C10 N1 C1 107.7(4) . . ?
C8 N1 Fe1 106.0(3) . . ?
C10 N1 Fe1 110.9(3) . . ?
C1 N1 Fe1 111.3(3) . . ?
C38 C37 C43 119.0(5) . . ?
C38 C37 C36 121.9(5) . . ?
C43 C37 C36 118.9(5) . . ?
C24 N3 C20 118.1(5) . . ?
C24 N3 Fe2 124.8(4) . . ?
C20 N3 Fe2 116.7(4) . . ?
O6 C17 C16 121.3(5) . . ?
O6 C17 C11 118.7(5) . . ?
C16 C17 C11 120.0(5) . . ?
C19 N2 C18 113.2(5) . . ?
C19 N2 Fe2 111.3(3) . . ?
C18 N2 Fe2 113.4(3) . . ?
C29 C28 C33 119.2(5) . . ?
C29 C28 C27 117.8(5) . . ?
C33 C28 C27 123.0(5) . . ?
C43 C42 C41 118.5(5) . . ?
C43 C42 C44 119.6(5) . . ?
C41 C42 C44 121.7(5) . . ?
C20 C21 C22 119.8(5) . . ?
C3 C2 C7 118.7(5) . . ?
C3 C2 C1 116.2(5) . . ?
C7 C2 C1 125.0(5) . . ?
C39 C41 C42 121.8(5) . . ?
C38 C39 C41 117.9(5) . . ?
C38 C39 C40 120.9(5) . . ?
C41 C39 C40 121.2(5) . . ?
O11 C33 C28 122.7(5) . . ?
O11 C33 C32 118.5(5) . . ?
C28 C33 C32 118.8(5) . . ?
C12 C13 C15 118.1(6) . . ?
C12 C13 C14 121.7(6) . . ?
C15 C13 C14 120.2(6) . . ?
C12 C11 C17 118.7(5) . . ?
C12 C11 C10 122.8(5) . . ?
C17 C11 C10 118.2(5) . . ?
N6 C46 C47 121.8(5) . . ?
N6 C46 C45 115.3(5) . . ?
C47 C46 C45 122.8(5) . . ?
C45 N5 C44 113.3(4) . . ?
C45 N5 Fe4 110.6(3) . . ?
C44 N5 Fe4 112.1(3) . . ?
C31 C32 C33 120.5(6) . . ?
C39 C38 C37 122.1(5) . . ?
C50 C49 C48 119.0(6) . . ?
C15 C16 C17 119.3(5) . . ?
C15 C16 C18 121.1(5) . . ?
C17 C16 C18 119.5(5) . . ?
C48 C47 C46 119.2(6) . . ?
N4 C34 C35 114.0(5) . . ?
C30 C31 C32 120.6(6) . . ?
N4 C27 C28 115.2(4) . . ?
C5 C6 C7 121.2(6) . . ?
N2 C18 C16 112.4(5) . . ?
N5 C44 C42 110.6(4) . . ?
O10 C35 O9 124.4(5) . . ?
O10 C35 C34 118.7(5) . . ?
O9 C35 C34 116.9(5) . . ?
N6 C50 C49 123.0(6) . . ?
N3 C20 C21 121.5(5) . . ?
N3 C20 C19 115.9(5) . . ?
C21 C20 C19 122.6(5) . . ?
C16 C15 C13 121.1(6) . . ?
O3 C7 C6 118.0(5) . . ?
O3 C7 C2 123.2(5) . . ?
C6 C7 C2 118.8(5) . . ?
C13 C12 C11 122.2(6) . . ?
N1 C10 C11 112.3(5) . . ?
N1 C1 C2 114.7(5) . . ?
C4 C3 C2 122.0(6) . . ?
C4 C5 C6 120.2(6) . . ?
C47 C48 C49 118.8(6) . . ?
N5 C45 C46 110.3(4) . . ?
C31 C30 C29 119.5(6) . . ?
O2 C9 O1 124.8(5) . . ?
O2 C9 C8 117.9(5) . . ?
O1 C9 C8 117.1(5) . . ?
N3 C24 C23 123.7(6) . . ?
C5 C4 C3 119.1(5) . . ?
O4 C25 O5 125.6(5) . . ?
O4 C25 C26 117.9(5) . . ?
O5 C25 C26 116.5(5) . . ?
C24 C23 C22 118.6(6) . . ?
O12 C51 O13 126.3(5) . . ?
O12 C51 C52 117.4(5) . . ?
O13 C51 C52 116.3(5) . . ?
C30 C29 C28 121.4(6) . . ?
N1 C8 C9 110.9(5) . . ?
O14 C43 C37 119.2(5) . . ?
O14 C43 C42 120.1(5) . . ?
C37 C43 C42 120.7(5) . . ?
C23 C22 C21 118.3(5) . . ?
N2 C19 C20 112.2(5) . . ?

loop_
_geom_bond_atom_site_label_1
_geom_bond_atom_site_label_2
_geom_bond_distance
_geom_bond_site_symmetry_2
_geom_bond_publ_flag
Fe1 O16 1.841(4) . ?
Fe1 O3 1.957(4) . ?
Fe1 O4 2.022(4) . ?
Fe1 O1 2.060(4) . ?
Fe1 O6 2.117(4) . ?
Fe1 N1 2.209(5) . ?
Fe3 O8 1.909(4) . ?
Fe3 O11 1.941(4) . ?
Fe3 O9 2.008(4) . ?
Fe3 O12 2.017(4) . ?
Fe3 O14 2.070(4) . ?
Fe3 N4 2.186(4) . ?
Fe4 O16 1.819(4) . ?
Fe4 O13 1.994(4) . ?
Fe4 O14 2.047(4) . ?
Fe4 O15 2.056(4) . ?
Fe4 N5 2.177(4) . ?
Fe4 N6 2.202(4) . ?
Fe2 O8 1.884(4) . ?
Fe2 O5 1.977(4) . ?
Fe2 O6 2.008(4) . ?
Fe2 O7 2.045(4) . ?
Fe2 N3 2.126(5) . ?
Fe2 N2 2.161(5) . ?
Cl5 O19' 1.261(18) . ?
Cl5 O18 1.405(8) . ?
Cl5 O20 1.425(8) . ?
Cl5 O17 1.432(5) . ?
Cl5 O18' 1.438(18) . ?
Cl5 O20' 1.480(14) . ?
Cl5 O19 1.499(9) . ?
O12 C51 1.243(7) . ?
O4 C25 1.260(7) . ?
O3 C7 1.348(7) . ?
O2 C9 1.241(7) . ?
O13 C51 1.274(6) . ?
O10 C35 1.225(7) . ?
O6 C17 1.363(7) . ?
O1 C9 1.280(7) . ?
O9 C35 1.291(7) . ?
O5 C25 1.262(7) . ?
N4 C34 1.484(7) . ?
N4 C27 1.489(7) . ?
N4 C36 1.502(7) . ?
O11 C33 1.347(6) . ?
O14 C43 1.369(6) . ?
N6 C50 1.339(7) . ?
N6 C46 1.349(7) . ?
C36 C37 1.497(7) . ?
N1 C8 1.476(7) . ?
N1 C10 1.485(7) . ?
N1 C1 1.493(7) . ?
C37 C38 1.389(8) . ?
C37 C43 1.389(8) . ?
N3 C24 1.333(7) . ?
N3 C20 1.350(7) . ?
C17 C16 1.397(8) . ?
C17 C11 1.402(8) . ?
N2 C19 1.477(7) . ?
N2 C18 1.486(7) . ?
C28 C29 1.397(8) . ?
C28 C33 1.398(8) . ?
C28 C27 1.507(8) . ?
C42 C43 1.393(8) . ?
C42 C41 1.397(8) . ?
C42 C44 1.504(7) . ?
C21 C20 1.371(8) . ?
C21 C22 1.388(8) . ?
C2 C3 1.396(8) . ?
C2 C7 1.405(8) . ?
C2 C1 1.507(8) . ?
C41 C39 1.394(8) . ?
C39 C38 1.378(8) . ?
C39 C40 1.513(8) . ?
C33 C32 1.402(8) . ?
C13 C12 1.381(9) . ?
C13 C15 1.401(9) . ?
C13 C14 1.516(9) . ?
C11 C12 1.384(8) . ?
C11 C10 1.500(8) . ?
C46 C47 1.382(8) . ?
C46 C45 1.502(8) . ?
N5 C45 1.478(7) . ?
N5 C44 1.481(7) . ?
C32 C31 1.388(8) . ?
C49 C50 1.364(8) . ?
C49 C48 1.386(9) . ?
C16 C15 1.387(8) . ?
C16 C18 1.508(8) . ?
C47 C48 1.379(9) . ?
C34 C35 1.501(8) . ?
C31 C30 1.371(9) . ?
C6 C5 1.387(8) . ?
C6 C7 1.400(8) . ?
C20 C19 1.506(8) . ?
C3 C4 1.385(8) . ?
C5 C4 1.380(9) . ?
C30 C29 1.377(8) . ?
C9 C8 1.512(8) . ?
C24 C23 1.361(8) . ?
C25 C26 1.511(8) . ?
C52 C51 1.498(8) . ?
C23 C22 1.385(8) . ?
